data_2222059
loop_
_publ_author_name
'Li, Hao-Yuan'
'Wu, Yong-Zhong'
'Liu, Bo-Nian'
'Tang, Shi-Gui'
'Guo, Cheng'

_publ_section_title
;
 Methyl 4-anilino-3-nitrobenzoate
;
_journal_coeditor_code HK2689
_journal_issue 6
_journal_name_full 'Acta Crystallographica Section E'
_journal_page_first o1381
_journal_paper_doi 10.1107/S1600536809018923
_journal_volume 65
_journal_year 2009
_chemical_formula_iupac 'C14 H12 N2 O4'
_chemical_formula_moiety 'C14 H12 N2 O4'
_chemical_formula_sum 'C14 H12 N2 O4'
_chemical_formula_weight 272.26
_chemical_name_systematic
;
Methyl 4-anilino-3-nitrobenzoate
;
_space_group_IT_number 14
_symmetry_cell_setting monoclinic
_symmetry_space_group_name_Hall '-P 2ybc'
_symmetry_space_group_name_H-M 'P 1 21/c 1'
_atom_sites_solution_hydrogens geom
_atom_sites_solution_primary direct
_atom_sites_solution_secondary difmap
_audit_creation_method SHELXL-97
_cell_angle_alpha 90.00
_cell_angle_beta 107.50(3)
_cell_angle_gamma 90.00
_cell_formula_units_Z 4
_cell_length_a 11.641(2)
_cell_length_b 16.349(3)
_cell_length_c 7.2490(14)
_cell_measurement_reflns_used 25
_cell_measurement_temperature 294(2)
_cell_measurement_theta_max 12
_cell_measurement_theta_min 10
_cell_volume 1315.8(5)
_computing_cell_refinement 'CAD-4 Software (Enraf--Nonius, 1989)'
_computing_data_collection 'CAD-4 Software (Enraf--Nonius, 1989)'
_computing_data_reduction 'XCAD4 (Harms & Wocadlo, 1995)'
_computing_molecular_graphics 'ORTEP-3 for Windows (Farrugia, 1997) and PLATON (Spek, 2009)'
_computing_publication_material 'SHELXL97 (Sheldrick, 2008)'
_computing_structure_refinement 'SHELXL97 (Sheldrick, 2008)'
_computing_structure_solution 'SHELXS97 (Sheldrick, 2008)'
_diffrn_ambient_temperature 294(2)
_diffrn_measured_fraction_theta_full 0.997
_diffrn_measured_fraction_theta_max 0.997
_diffrn_measurement_device_type 'Enraf--Nonius CAD-4'
_diffrn_measurement_method \w/2\q
_diffrn_radiation_monochromator graphite
_diffrn_radiation_source 'fine-focus sealed tube'
_diffrn_radiation_type MoK\a
_diffrn_radiation_wavelength 0.71073
_diffrn_reflns_av_R_equivalents 0.0263
_diffrn_reflns_av_sigmaI/netI 0.0518
_diffrn_reflns_limit_h_max 13
_diffrn_reflns_limit_h_min -13
_diffrn_reflns_limit_k_max 0
_diffrn_reflns_limit_k_min -19
_diffrn_reflns_limit_l_max 8
_diffrn_reflns_limit_l_min 0
_diffrn_reflns_number 2569
_diffrn_reflns_theta_full 25.20
_diffrn_reflns_theta_max 25.20
_diffrn_reflns_theta_min 1.83
_diffrn_standards_decay_% 1
_diffrn_standards_interval_time 120
_diffrn_standards_number 3
_exptl_absorpt_coefficient_mu 0.103
_exptl_absorpt_correction_T_max 0.9898
_exptl_absorpt_correction_T_min 0.9699
_exptl_absorpt_correction_type psi-scan
_exptl_absorpt_process_details '(North <i>et al.</i>,  1968)'
_exptl_crystal_colour colorless
_exptl_crystal_density_diffrn 1.374
_exptl_crystal_density_method 'not measured'
_exptl_crystal_description block
_exptl_crystal_F_000 568
_exptl_crystal_size_max 0.30
_exptl_crystal_size_mid 0.20
_exptl_crystal_size_min 0.10
_refine_diff_density_max 0.326
_refine_diff_density_min -0.438
_refine_ls_extinction_method none
_refine_ls_goodness_of_fit_ref 1.002
_refine_ls_hydrogen_treatment constr
_refine_ls_matrix_type full
_refine_ls_number_parameters 175
_refine_ls_number_reflns 2367
_refine_ls_restrained_S_all 1.123
_refine_ls_R_factor_all 0.1204
_refine_ls_R_factor_gt 0.0657
_refine_ls_shift/su_max 0.000
_refine_ls_shift/su_mean 0.000
_refine_ls_structure_factor_coef Fsqd
_refine_ls_weighting_details 'calc w=1/[\s^2^(Fo^2^)+(0.08P)^2^+0.4P] where P=(Fo^2^+2Fc^2^)/3'
_refine_ls_weighting_scheme calc
_refine_ls_wR_factor_gt 0.1518
_refine_ls_wR_factor_ref 0.1784
_reflns_number_gt 1335
_reflns_number_total 2367
_reflns_threshold_expression I>2\s(I)
_cod_data_source_file hk2689.cif
_cod_data_source_block I
_cod_original_sg_symbol_H-M 'P 21/c'
_cod_database_code 2222059
_cod_database_fobs_code 2222059

loop_
_symmetry_equiv_pos_as_xyz
'x, y, z'
'-x, y+1/2, -z+1/2'
'-x, -y, -z'
'x, -y-1/2, z-1/2'

loop_
_atom_site_type_symbol
_atom_site_label
_atom_site_fract_x
_atom_site_fract_y
_atom_site_fract_z
_atom_site_U_iso_or_equiv
_atom_site_adp_type
_atom_site_calc_flag
_atom_site_refinement_flags
_atom_site_occupancy
_atom_site_disorder_assembly
_atom_site_disorder_group
O O1 0.0837(2) 0.05896(17) 0.1085(4) 0.078 Uani d D 1 . .
O O2 0.2328(2) 0.11328(16) 0.2971(4) 0.0677(9) Uani d . 1 . .
O O3 0.1608(3) 0.48217(18) 0.1788(5) 0.0848(10) Uani d . 1 . .
O O4 0.2843(2) 0.39247(16) 0.3690(4) 0.0648(8) Uani d . 1 . .
N N1 -0.1155(2) 0.14101(18) -0.0669(4) 0.0501(8) Uani d . 1 . .
H H1A -0.0836 0.0932 -0.0446 0.060 Uiso calc R 1 . .
N N2 0.1335(3) 0.11733(17) 0.1801(5) 0.0479(8) Uani d . 1 . .
C C1 -0.4811(4) 0.1408(3) -0.3820(7) 0.0754(14) Uani d . 1 . .
H H1B -0.5621 0.1397 -0.4538 0.091 Uiso calc R 1 . .
C C2 -0.4423(4) 0.1887(3) -0.2185(7) 0.0721(13) Uani d . 1 . .
H H2A -0.4973 0.2200 -0.1789 0.087 Uiso calc R 1 . .
C C3 -0.3218(3) 0.1902(3) -0.1139(6) 0.0575(11) Uani d . 1 . .
H H3A -0.2959 0.2222 -0.0031 0.069 Uiso calc R 1 . .
C C4 -0.2393(3) 0.1441(2) -0.1731(5) 0.0440(9) Uani d . 1 . .
C C5 -0.2794(3) 0.0959(2) -0.3384(5) 0.0504(10) Uani d . 1 . .
H H5A -0.2254 0.0647 -0.3808 0.061 Uiso calc R 1 . .
C C6 -0.3991(4) 0.0951(3) -0.4367(6) 0.0638(12) Uani d . 1 . .
H H6A -0.4259 0.0621 -0.5457 0.077 Uiso calc R 1 . .
C C7 -0.0420(3) 0.2050(2) 0.0031(5) 0.0378(8) Uani d . 1 . .
C C8 -0.0795(3) 0.2868(2) -0.0439(5) 0.0460(9) Uani d . 1 . .
H H8A -0.1567 0.2963 -0.1260 0.055 Uiso calc R 1 . .
C C9 -0.0075(3) 0.3514(2) 0.0258(5) 0.0465(9) Uani d . 1 . .
H H9A -0.0363 0.4039 -0.0101 0.056 Uiso calc R 1 . .
C C10 0.1095(3) 0.3414(2) 0.1510(5) 0.0431(9) Uani d . 1 . .
C C11 0.1507(3) 0.2631(2) 0.1962(5) 0.0416(9) Uani d . 1 . .
H H11A 0.2284 0.2549 0.2777 0.050 Uiso calc R 1 . .
C C12 0.0786(3) 0.1958(2) 0.1226(5) 0.0385(8) Uani d . 1 . .
C C13 0.1830(4) 0.4131(2) 0.2287(6) 0.0509(10) Uani d . 1 . .
C C14 0.3604(4) 0.4579(3) 0.4546(7) 0.0886(16) Uani d . 1 . .
H H14A 0.4293 0.4372 0.5528 0.133 Uiso calc R 1 . .
H H14B 0.3174 0.4954 0.5116 0.133 Uiso calc R 1 . .
H H14C 0.3865 0.4858 0.3576 0.133 Uiso calc R 1 . .

loop_
_atom_site_aniso_label
_atom_site_aniso_U_11
_atom_site_aniso_U_22
_atom_site_aniso_U_33
_atom_site_aniso_U_12
_atom_site_aniso_U_13
_atom_site_aniso_U_23
O1 0.064 0.060 0.091 0.006 -0.005 0.000
O2 0.0506(16) 0.0573(18) 0.075(2) 0.0069(14) -0.0122(15) -0.0036(15)
O3 0.090(2) 0.0424(18) 0.108(3) -0.0121(16) 0.009(2) 0.0030(17)
O4 0.0496(16) 0.0559(18) 0.078(2) -0.0124(13) 0.0026(15) -0.0116(15)
N1 0.0426(17) 0.0421(17) 0.056(2) -0.0071(14) 0.0013(15) -0.0022(15)
N2 0.0406(17) 0.0336(16) 0.058(2) -0.0125(13) -0.0025(16) -0.0141(14)
C1 0.045(2) 0.082(3) 0.082(3) -0.021(2) -0.007(2) 0.010(3)
C2 0.044(2) 0.086(3) 0.086(4) -0.006(2) 0.017(2) -0.007(3)
C3 0.044(2) 0.071(3) 0.053(3) -0.010(2) 0.0090(19) -0.012(2)
C4 0.040(2) 0.044(2) 0.042(2) -0.0085(17) 0.0045(17) 0.0034(17)
C5 0.053(2) 0.046(2) 0.046(2) -0.0152(18) 0.0058(19) -0.0013(18)
C6 0.061(3) 0.071(3) 0.049(3) -0.021(2) 0.000(2) -0.001(2)
C7 0.0369(18) 0.043(2) 0.0349(19) -0.0075(16) 0.0124(15) -0.0044(16)
C8 0.039(2) 0.054(2) 0.043(2) -0.0007(17) 0.0093(17) 0.0032(18)
C9 0.047(2) 0.038(2) 0.054(2) 0.0001(17) 0.0157(18) 0.0050(18)
C10 0.047(2) 0.044(2) 0.042(2) -0.0069(17) 0.0171(17) -0.0040(17)
C11 0.0335(18) 0.051(2) 0.039(2) -0.0018(16) 0.0094(16) -0.0036(17)
C12 0.0343(18) 0.0368(19) 0.044(2) -0.0010(15) 0.0115(16) -0.0030(16)
C13 0.058(2) 0.042(2) 0.057(3) -0.0085(19) 0.022(2) -0.0058(19)
C14 0.068(3) 0.090(4) 0.096(4) -0.037(3) 0.006(3) -0.029(3)

loop_
_atom_type_symbol
_atom_type_description
_atom_type_scat_dispersion_real
_atom_type_scat_dispersion_imag
_atom_type_scat_source
C C 0.0033 0.0016 'International Tables Vol C Tables 4.2.6.8 and 6.1.1.4'
H H 0.0000 0.0000 'International Tables Vol C Tables 4.2.6.8 and 6.1.1.4'
N N 0.0061 0.0033 'International Tables Vol C Tables 4.2.6.8 and 6.1.1.4'
O O 0.0106 0.0060 'International Tables Vol C Tables 4.2.6.8 and 6.1.1.4'

loop_
_geom_angle_atom_site_label_1
_geom_angle_atom_site_label_2
_geom_angle_atom_site_label_3
_geom_angle_site_symmetry_1
_geom_angle_site_symmetry_3
_geom_angle
_geom_angle_publ_flag
C13 O4 C14 . . 115.7(3) ?
C7 N1 C4 . . 127.1(3) ?
C7 N1 H1A . . 116.5 ?
C4 N1 H1A . . 116.5 ?
O1 N2 O2 . . 120.9(3) ?
O1 N2 C12 . . 119.2(3) ?
O2 N2 C12 . . 119.9(3) ?
C6 C1 C2 . . 119.0(4) ?
C6 C1 H1B . . 120.5 ?
C2 C1 H1B . . 120.5 ?
C1 C2 C3 . . 119.9(4) ?
C1 C2 H2A . . 120.1 ?
C3 C2 H2A . . 120.1 ?
C2 C3 C4 . . 120.3(4) ?
C2 C3 H3A . . 119.8 ?
C4 C3 H3A . . 119.8 ?
C3 C4 C5 . . 119.3(3) ?
C3 C4 N1 . . 122.6(3) ?
C5 C4 N1 . . 118.1(3) ?
C6 C5 C4 . . 118.7(4) ?
C6 C5 H5A . . 120.6 ?
C4 C5 H5A . . 120.6 ?
C5 C6 C1 . . 122.7(4) ?
C5 C6 H6A . . 118.7 ?
C1 C6 H6A . . 118.7 ?
N1 C7 C8 . . 121.8(3) ?
N1 C7 C12 . . 123.1(3) ?
C8 C7 C12 . . 115.0(3) ?
C9 C8 C7 . . 122.6(3) ?
C9 C8 H8A . . 118.7 ?
C7 C8 H8A . . 118.7 ?
C8 C9 C10 . . 121.6(3) ?
C8 C9 H9A . . 119.2 ?
C10 C9 H9A . . 119.2 ?
C11 C10 C9 . . 117.8(3) ?
C11 C10 C13 . . 122.3(3) ?
C9 C10 C13 . . 119.9(3) ?
C10 C11 C12 . . 121.3(3) ?
C10 C11 H11A . . 119.3 ?
C12 C11 H11A . . 119.3 ?
C11 C12 C7 . . 121.5(3) ?
C11 C12 N2 . . 115.5(3) ?
C7 C12 N2 . . 122.9(3) ?
O3 C13 O4 . . 121.9(4) ?
O3 C13 C10 . . 126.6(4) ?
O4 C13 C10 . . 111.6(3) ?
O4 C14 H14A . . 109.5 ?
O4 C14 H14B . . 109.5 ?
H14A C14 H14B . . 109.5 ?
O4 C14 H14C . . 109.5 ?
H14A C14 H14C . . 109.5 ?
H14B C14 H14C . . 109.5 ?

loop_
_geom_bond_atom_site_label_1
_geom_bond_atom_site_label_2
_geom_bond_site_symmetry_2
_geom_bond_distance
_geom_bond_publ_flag
O1 N2 . 1.155(3) ?
O2 N2 . 1.213(3) ?
O3 C13 . 1.190(5) ?
O4 C13 . 1.348(4) ?
O4 C14 . 1.409(5) ?
N1 C7 . 1.349(4) ?
N1 C4 . 1.416(4) ?
N1 H1A . 0.8600 ?
N2 C12 . 1.438(4) ?
C1 C6 . 1.361(6) ?
C1 C2 . 1.378(6) ?
C1 H1B . 0.9300 ?
C2 C3 . 1.379(5) ?
C2 H2A . 0.9300 ?
C3 C4 . 1.387(5) ?
C3 H3A . 0.9300 ?
C4 C5 . 1.392(5) ?
C5 C6 . 1.361(5) ?
C5 H5A . 0.9300 ?
C6 H6A . 0.9300 ?
C7 C8 . 1.416(5) ?
C7 C12 . 1.419(4) ?
C8 C9 . 1.348(5) ?
C8 H8A . 0.9300 ?
C9 C10 . 1.401(5) ?
C9 H9A . 0.9300 ?
C10 C11 . 1.372(5) ?
C10 C13 . 1.461(5) ?
C11 C12 . 1.389(4) ?
C11 H11A . 0.9300 ?
C14 H14A . 0.9600 ?
C14 H14B . 0.9600 ?
C14 H14C . 0.9600 ?

loop_
_geom_hbond_atom_site_label_D
_geom_hbond_atom_site_label_H
_geom_hbond_atom_site_label_A
_geom_hbond_site_symmetry_A
_geom_hbond_distance_DH
_geom_hbond_distance_HA
_geom_hbond_distance_DA
_geom_hbond_angle_DHA
N1 H1A O1 . 0.86 2.01 2.650(4) 130
N1 H1A O1 3_555 0.86 2.53 3.314(4) 152

loop_
_geom_torsion_atom_site_label_1
_geom_torsion_atom_site_label_2
_geom_torsion_atom_site_label_3
_geom_torsion_atom_site_label_4
_geom_torsion_site_symmetry_1
_geom_torsion_site_symmetry_2
_geom_torsion_site_symmetry_3
_geom_torsion_site_symmetry_4
_geom_torsion
_geom_torsion_publ_flag
C6 C1 C2 C3 . . . . 0.3(7) ?
C1 C2 C3 C4 . . . . 0.5(7) ?
C2 C3 C4 C5 . . . . -0.5(6) ?
C2 C3 C4 N1 . . . . -177.5(4) ?
C7 N1 C4 C3 . . . . -48.9(5) ?
C7 N1 C4 C5 . . . . 134.0(4) ?
C3 C4 C5 C6 . . . . -0.3(6) ?
N1 C4 C5 C6 . . . . 176.9(3) ?
C4 C5 C6 C1 . . . . 1.2(6) ?
C2 C1 C6 C5 . . . . -1.2(7) ?
C4 N1 C7 C8 . . . . -7.9(6) ?
C4 N1 C7 C12 . . . . 174.4(3) ?
N1 C7 C8 C9 . . . . 179.6(4) ?
C12 C7 C8 C9 . . . . -2.5(5) ?
C7 C8 C9 C10 . . . . -0.3(6) ?
C8 C9 C10 C11 . . . . 2.1(6) ?
C8 C9 C10 C13 . . . . -177.8(3) ?
C9 C10 C11 C12 . . . . -0.8(5) ?
C13 C10 C11 C12 . . . . 179.1(4) ?
C10 C11 C12 C7 . . . . -2.3(5) ?
C10 C11 C12 N2 . . . . 179.4(3) ?
N1 C7 C12 C11 . . . . -178.3(3) ?
C8 C7 C12 C11 . . . . 3.8(5) ?
N1 C7 C12 N2 . . . . -0.1(5) ?
C8 C7 C12 N2 . . . . -178.0(3) ?
O1 N2 C12 C11 . . . . -171.9(4) ?
O2 N2 C12 C11 . . . . 5.4(5) ?
O1 N2 C12 C7 . . . . 9.8(6) ?
O2 N2 C12 C7 . . . . -172.9(3) ?
C14 O4 C13 O3 . . . . 1.2(6) ?
C14 O4 C13 C10 . . . . -179.3(4) ?
C11 C10 C13 O3 . . . . 169.8(4) ?
C9 C10 C13 O3 . . . . -10.4(6) ?
C11 C10 C13 O4 . . . . -9.8(5) ?
C9 C10 C13 O4 . . . . 170.1(3) ?

loop_
_cod_related_entry_id
_cod_related_entry_database
_cod_related_entry_code
1 ChemSpider 24742433
